data_7120220
loop_
_publ_author_name
'Nakamura, Ippei'
'Tsunashima, Ryo'
'Nishihara, Sadafumi'
'Inoue, Katsuya'
'Akutagawa, Tomoyuki'

_publ_section_title
;
 A dielectric anomaly observed for doubly reduced mixed-valence
 polyoxometalate
;
_journal_name_full 'Chem. Commun.'
_journal_paper_doi 10.1039/C7CC03361C
_journal_year 2017
_chemical_formula_sum 'C21 H32 Mo6 N6 O25 P0.5'
_chemical_formula_weight 1359.65
_chemical_name_systematic
; 
 ? 
;
_space_group_IT_number 2
_symmetry_cell_setting triclinic
_symmetry_space_group_name_Hall '-P 1'
_symmetry_space_group_name_H-M 'P -1'
_atom_sites_solution_hydrogens geom
_atom_sites_solution_primary direct
_atom_sites_solution_secondary difmap
_audit_creation_method SHELXL-97
_audit_update_record
;
2017-04-17 deposited with the CCDC.
2017-05-25 downloaded from the CCDC.
;
_cell_angle_alpha 62.519(3)
_cell_angle_beta 79.896(4)
_cell_angle_gamma 89.318(4)
_cell_formula_units_Z 2
_cell_length_a 12.8074(2)
_cell_length_b 12.9424(2)
_cell_length_c 13.237
_cell_measurement_reflns_used 4881
_cell_measurement_temperature 173(2)
_cell_measurement_theta_max 27.4835
_cell_measurement_theta_min 3.0357
_cell_volume 1910.38(8)
_computing_molecular_graphics 'Yadokari-XG 2009 (Wakita Nemoto et al., 2009)'
_computing_publication_material 'Yadokari-XG 2009 (Wakita Nemoto et al., 2009)'
_computing_structure_refinement 'SHELXL-97 (Sheldrick, 1997)'
_computing_structure_solution 'SHELXS-97 (Sheldrick, 1990)'
_diffrn_ambient_temperature 173(2)
_diffrn_detector_area_resol_mean 14.7275
_diffrn_measured_fraction_theta_full 0.944
_diffrn_measured_fraction_theta_max 0.937
_diffrn_measurement_details
;
scan:
    Number of images: 720
               Slice: -65.0000 - 115.0000
         Image width: 0.2500
            Exp time: 20.0000
       Rotation axis: Omega
               Omega: 0.0000
                 Chi: 45.0000
                 Phi: 0.0000
                 XTD: 54.8861
              2theta: 24.9603
scan:
    Number of images: 720
               Slice: -65.0000 - 115.0000
         Image width: 0.2500
            Exp time: 20.0000
       Rotation axis: Omega
               Omega: 0.0000
                 Chi: 45.0000
                 Phi: 90.0000
                 XTD: 54.8861
              2theta: 24.9603
scan:
    Number of images: 720
               Slice: -65.0000 - 115.0000
         Image width: 0.2500
            Exp time: 20.0000
       Rotation axis: Omega
               Omega: 0.0000
                 Chi: 45.0000
                 Phi: 180.0000
                 XTD: 54.8861
              2theta: 24.9603

;
_diffrn_measurement_device_type 'Rigaku Mercury'
_diffrn_measurement_method dtintegrate.ref
_diffrn_radiation_monochromator 'Graphite Monochromator'
_diffrn_radiation_source 'Rotating Anode'
_diffrn_radiation_type MoK\a
_diffrn_radiation_wavelength 0.71070
_diffrn_reflns_av_R_equivalents 0.0507
_diffrn_reflns_av_sigmaI/netI 0.0438
_diffrn_reflns_limit_h_max 16
_diffrn_reflns_limit_h_min -16
_diffrn_reflns_limit_k_max 16
_diffrn_reflns_limit_k_min -15
_diffrn_reflns_limit_l_max 15
_diffrn_reflns_limit_l_min -17
_diffrn_reflns_number 16652
_diffrn_reflns_theta_full 25.00
_diffrn_reflns_theta_max 27.48
_diffrn_reflns_theta_min 3.04
_exptl_absorpt_coefficient_mu 2.031
_exptl_absorpt_correction_T_max 0.7768
_exptl_absorpt_correction_T_min 0.4308
_exptl_absorpt_correction_type numerical
_exptl_crystal_colour black
_exptl_crystal_density_diffrn 2.364
_exptl_crystal_density_method 'not measured'
_exptl_crystal_description Platelet
_exptl_crystal_F_000 1319
_exptl_crystal_size_max 0.20
_exptl_crystal_size_mid 0.20
_exptl_crystal_size_min 0.20
_refine_diff_density_max 1.773
_refine_diff_density_min -1.611
_refine_diff_density_rms 0.207
_refine_ls_extinction_method none
_refine_ls_goodness_of_fit_ref 2.147
_refine_ls_hydrogen_treatment mixed
_refine_ls_matrix_type full
_refine_ls_number_parameters 535
_refine_ls_number_reflns 8216
_refine_ls_number_restraints 0
_refine_ls_restrained_S_all 2.147
_refine_ls_R_factor_all 0.0702
_refine_ls_R_factor_gt 0.0690
_refine_ls_shift/su_max 0.001
_refine_ls_shift/su_mean 0.000
_refine_ls_structure_factor_coef Fsqd
_refine_ls_weighting_details 'calc w=1/[\s^2^(Fo^2^)+(0.1000P)^2^+0.0000P] where P=(Fo^2^+2Fc^2^)/3'
_refine_ls_weighting_scheme calc
_refine_ls_wR_factor_gt 0.2559
_refine_ls_wR_factor_ref 0.2586
_reflns_number_gt 7970
_reflns_number_total 8216
_reflns_threshold_expression >2sigma(I)
_cod_data_source_file c7cc03361c2.cif
_cod_data_source_block crystalclear
_cod_depositor_comments
;
The following automatic conversions were performed:

'_symmetry_cell_setting' value 'Triclinic' changed to 'triclinic'
according to
/home/data/users/saulius/crontab/automatic-downloads/rss-feeds/RSC/lib/dictionaries/cif_core.dic
dictionary named 'cif_core.dic' version 2.4.2 from 2011-04-26.

'_exptl_absorpt_correction_type' value 'Numerical' changed to
'numerical' according to
/home/data/users/saulius/crontab/automatic-downloads/rss-feeds/RSC/lib/dictionaries/cif_core.dic
dictionary named 'cif_core.dic' version 2.4.2 from 2011-04-26.

Automatic conversion script
Id: cif_fix_values 4973 2017-02-22 13:04:09Z antanas 
;
_cod_original_cell_volume 1910.45(4)
_cod_original_sg_symbol_H-M P-1
_cod_original_formula_sum 'C21 H32 Mo6 N6 O25 P0.50'
_cod_database_code 7120220

loop_
_symmetry_equiv_pos_as_xyz
'x, y, z'
'-x, -y, -z'

loop_
_atom_site_label
_atom_site_type_symbol
_atom_site_fract_x
_atom_site_fract_y
_atom_site_fract_z
_atom_site_U_iso_or_equiv
_atom_site_adp_type
_atom_site_occupancy
_atom_site_symmetry_multiplicity
_atom_site_calc_flag
_atom_site_refinement_flags
N1 N 0.0570(3) 0.6655(4) 0.6430(4) 0.0379(10) Uani 1 1 d .
H1 H 0.0875 0.7366 0.6130 0.046 Uiso 1 1 calc R
N2 N 0.0122(3) 0.2711(4) 0.9574(4) 0.0402(10) Uani 1 1 d .
H2 H -0.0206 0.2384 0.9250 0.048 Uiso 1 1 calc R
N3 N 0.0951(3) 0.4046(4) 0.9807(4) 0.0358(10) Uani 1 1 d .
H3 H 0.1242 0.4724 0.9666 0.043 Uiso 1 1 calc R
N4 N 0.6594(6) 0.3129(6) 0.0634(5) 0.0788(19) Uani 1 1 d .
N5 N 0.2784(4) 0.0165(4) 0.4705(5) 0.0505(13) Uani 1 1 d .
N6 N 0.2301(4) 0.9917(5) 0.0449(4) 0.0526(14) Uani 1 1 d .
C1 C -0.0056(4) 0.6417(5) 0.5858(5) 0.0395(12) Uani 1 1 d .
H4 H -0.0200 0.7022 0.5152 0.047 Uiso 1 1 calc R
C2 C -0.0497(4) 0.5307(5) 0.6276(5) 0.0401(12) Uani 1 1 d .
H5 H -0.0923 0.5124 0.5851 0.048 Uiso 1 1 calc R
C3 C -0.0308(4) 0.4448(4) 0.7341(5) 0.0381(11) Uani 1 1 d .
H6 H -0.0607 0.3670 0.7652 0.046 Uiso 1 1 calc R
C4 C 0.0312(4) 0.4733(4) 0.7939(4) 0.0333(10) Uani 1 1 d .
C5 C 0.0754(4) 0.5831(4) 0.7467(5) 0.0379(12) Uani 1 1 d .
H7 H 0.1200 0.6031 0.7864 0.045 Uiso 1 1 calc R
C6 C 0.0485(4) 0.3837(4) 0.9093(5) 0.0360(11) Uani 1 1 d .
C7 C 0.0363(4) 0.2158(5) 1.0676(5) 0.0406(12) Uani 1 1 d .
C8 C 0.0897(4) 0.3016(5) 1.0802(5) 0.0413(12) Uani 1 1 d .
C9 C 0.1289(5) 0.2741(6) 1.1803(5) 0.0532(16) Uani 1 1 d .
H8 H 0.1680 0.3310 1.1883 0.064 Uiso 1 1 calc R
C10 C 0.1084(6) 0.1590(6) 1.2685(6) 0.0557(17) Uani 1 1 d .
H9 H 0.1321 0.1380 1.3391 0.067 Uiso 1 1 calc R
C11 C 0.0532(6) 0.0723(7) 1.2557(6) 0.065(2) Uani 1 1 d .
H10 H 0.0409 -0.0054 1.3174 0.079 Uiso 1 1 calc R
C12 C 0.0177(6) 0.0999(6) 1.1556(6) 0.0561(17) Uani 1 1 d .
H11 H -0.0184 0.0423 1.1459 0.067 Uiso 1 1 calc R
C13 C 0.7232(5) 0.3988(6) 0.0467(6) 0.0533(16) Uani 1 1 d .
H12 H 0.6914 0.4696 0.0335 0.064 Uiso 1 1 calc R
C14 C 0.7024(11) 0.2054(11) 0.0708(17) 0.178(7) Uani 1 1 d .
H13 H 0.7386 0.2191 -0.0065 0.267 Uiso 1 1 calc R
H14 H 0.6443 0.1442 0.1004 0.267 Uiso 1 1 calc R
H15 H 0.7533 0.1807 0.1234 0.267 Uiso 1 1 calc R
C15 C 0.5475(8) 0.3152(14) 0.0760(11) 0.161(6) Uani 1 1 d .
H16 H 0.5290 0.3963 0.0371 0.242 Uiso 1 1 calc R
H17 H 0.5151 0.2797 0.1586 0.242 Uiso 1 1 calc R
H18 H 0.5208 0.2711 0.0410 0.242 Uiso 1 1 calc R
C16 C 0.2165(5) -0.0720(4) 0.4855(6) 0.0508(16) Uani 1 1 d .
H19 H 0.2354 -0.1024 0.4324 0.061 Uiso 1 1 calc R
C17 C 0.3692(7) 0.0658(8) 0.3768(12) 0.109(5) Uani 1 1 d .
H20 H 0.3801 0.0174 0.3373 0.163 Uiso 1 1 calc R
H21 H 0.4326 0.0684 0.4079 0.163 Uiso 1 1 calc R
H22 H 0.3566 0.1452 0.3215 0.163 Uiso 1 1 calc R
C18 C 0.2571(10) 0.0641(7) 0.5471(10) 0.099(3) Uani 1 1 d .
H23 H 0.1803 0.0554 0.5769 0.148 Uiso 1 1 calc R
H24 H 0.2818 0.1472 0.5062 0.148 Uiso 1 1 calc R
H25 H 0.2942 0.0231 0.6119 0.148 Uiso 1 1 calc R
C19 C 0.1728(7) 0.8917(6) 0.1115(6) 0.0623(19) Uani 1 1 d .
H26 H 0.1979 0.8396 0.1794 0.075 Uiso 1 1 calc R
C20 C 0.2014(6) 1.0731(7) -0.0653(6) 0.0600(18) Uani 1 1 d .
H27 H 0.2522 1.0719 -0.1293 0.090 Uiso 1 1 calc R
H28 H 0.2033 1.1521 -0.0730 0.090 Uiso 1 1 calc R
H29 H 0.1296 1.0498 -0.0673 0.090 Uiso 1 1 calc R
C21 C 0.3276(7) 1.0294(9) 0.0717(8) 0.082(3) Uani 1 1 d .
H30 H 0.3122 1.0940 0.0898 0.122 Uiso 1 1 calc R
H31 H 0.3858 1.0551 0.0043 0.122 Uiso 1 1 calc R
H32 H 0.3484 0.9636 0.1385 0.122 Uiso 1 1 calc R
Mo1 Mo 0.24149(3) 0.34674(4) 0.61225(4) 0.02977(10) Uani 1 1 d .
Mo2 Mo 0.47017(4) 0.19201(3) 0.69013(4) 0.03506(11) Uani 1 1 d .
Mo3 Mo 0.58437(4) 0.29941(4) 0.39128(4) 0.03710(11) Uani 1 1 d .
Mo4 Mo 0.61757(4) 0.60584(5) 0.20102(4) 0.04494(14) Uani 1 1 d .
Mo5 Mo 0.35700(3) 0.45598(4) 0.31225(4) 0.03383(10) Uani 1 1 d .
Mo6 Mo 0.27260(3) 0.65387(3) 0.42221(3) 0.02746(10) Uani 1 1 d .
O1 O 0.1203(3) 0.2782(4) 0.6612(5) 0.0594(13) Uani 1 1 d .
O2 O 0.4576(3) 0.0484(3) 0.7785(4) 0.0478(11) Uani 1 1 d .
O3 O 0.6250(3) 0.2062(4) 0.3418(4) 0.0532(10) Uani 1 1 d .
O4 O 0.6703(3) 0.6552(3) 0.0605(3) 0.0404(9) Uani 1 1 d .
O5 O 0.2927(5) 0.4372(4) 0.2231(4) 0.0653(13) Uani 1 1 d .
O6 O 0.1657(3) 0.7284(5) 0.3844(4) 0.0691(17) Uani 1 1 d .
O7 O 0.3317(4) 0.2223(5) 0.6587(4) 0.0795(12) Uani 1 1 d .
O8 O 0.2713(4) 0.3618(3) 0.4591(3) 0.0527(12) Uani 1 1 d .
O9 O 0.2080(4) 0.5074(3) 0.5415(3) 0.0484(11) Uani 1 1 d .
O10 O 0.2685(4) 0.3726(5) 0.7378(4) 0.0827(12) Uani 1 1 d .
O11 O 0.4381(4) 0.2574(5) 0.7959(5) 0.0898(12) Uani 1 1 d .
O12 O 0.6140(4) 0.2335(5) 0.6807(4) 0.0747(14) Uani 1 1 d .
O13 O 0.5088(4) 0.1976(5) 0.5439(4) 0.0707(14) Uani 1 1 d .
O14 O 0.6998(4) 0.3116(5) 0.4590(4) 0.0681(14) Uani 1 1 d .
O15 O 0.4508(3) 0.3352(5) 0.3459(6) 0.092(2) Uani 1 1 d .
O16 O 0.6438(3) 0.4482(4) 0.2619(6) 0.095(3) Uani 1 1 d .
O17 O 0.4749(4) 0.5644(5) 0.2066(7) 0.108(3) Uani 1 1 d .
O18 O 0.2945(4) 0.5885(3) 0.3181(3) 0.0524(12) Uani 1 1 d .
O19 O 0.4252(5) 0.3978(5) 0.6035(5) 0.0699(15) Uani 1 1 d .
O20 O 0.5535(4) 0.3869(5) 0.5286(5) 0.0698(17) Uani 1 1 d .
O21 O 0.5070(4) 0.4747(5) 0.3939(5) 0.0682(16) Uani 1 1 d .
O22 O 0.3937(4) 0.4953(5) 0.4745(5) 0.0644(14) Uani 1 1 d .
O23 O 0.8168(4) 0.4006(4) 0.0457(4) 0.0511(11) Uani 1 1 d .
O24 O 0.1370(4) -0.1192(4) 0.5608(5) 0.0601(14) Uani 1 1 d .
O25 O 0.0951(5) 0.8599(5) 0.0967(5) 0.0706(15) Uani 1 1 d .
P1 P 0.5000 0.5000 0.5000 0.0189(3) Uani 1 2 d S

loop_
_atom_site_aniso_label
_atom_site_aniso_U_11
_atom_site_aniso_U_22
_atom_site_aniso_U_33
_atom_site_aniso_U_23
_atom_site_aniso_U_13
_atom_site_aniso_U_12
N1 0.038(2) 0.0337(18) 0.041(2) -0.0184(16) -0.0021(16) 0.0035(16)
N2 0.037(2) 0.0345(19) 0.050(2) -0.0197(17) -0.0111(17) 0.0003(16)
N3 0.0331(18) 0.041(2) 0.0335(19) -0.0153(16) -0.0112(15) -0.0003(15)
N4 0.084(4) 0.105(4) 0.055(3) -0.053(3) 0.018(3) -0.041(3)
N5 0.049(2) 0.0331(19) 0.078(3) -0.030(2) -0.022(2) 0.0066(18)
N6 0.058(3) 0.058(3) 0.035(2) -0.014(2) -0.013(2) -0.005(2)
C1 0.028(2) 0.053(3) 0.038(2) -0.024(2) -0.0007(18) 0.0074(19)
C2 0.029(2) 0.054(3) 0.040(2) -0.024(2) -0.0083(18) -0.002(2)
C3 0.029(2) 0.038(2) 0.049(3) -0.0243(19) 0.0003(18) -0.0045(18)
C4 0.031(2) 0.038(2) 0.036(2) -0.0221(17) -0.0069(17) 0.0106(17)
C5 0.033(2) 0.034(2) 0.047(3) -0.018(2) -0.0108(19) 0.0040(18)
C6 0.033(2) 0.035(2) 0.039(2) -0.0171(19) -0.0072(18) 0.0018(18)
C7 0.040(2) 0.040(2) 0.040(3) -0.015(2) -0.010(2) 0.005(2)
C8 0.035(2) 0.050(2) 0.053(3) -0.036(2) -0.0100(19) 0.0069(19)
C9 0.046(3) 0.071(4) 0.040(3) -0.023(3) -0.010(2) 0.021(3)
C10 0.064(4) 0.062(3) 0.040(3) -0.021(3) -0.017(3) 0.011(3)
C11 0.069(4) 0.059(4) 0.043(3) -0.004(3) -0.007(3) 0.002(3)
C12 0.058(3) 0.049(3) 0.053(3) -0.017(3) -0.009(3) -0.004(3)
C13 0.048(3) 0.057(3) 0.052(3) -0.023(3) -0.009(2) -0.009(3)
C14 0.106(9) 0.138(9) 0.297(17) -0.143(10) 0.064(10) -0.022(7)
C15 0.087(5) 0.270(14) 0.092(7) -0.051(9) -0.027(5) -0.088(8)
C16 0.051(3) 0.0238(19) 0.083(4) -0.029(2) -0.015(3) 0.003(2)
C17 0.061(5) 0.047(4) 0.167(11) -0.013(6) -0.006(6) -0.001(4)
C18 0.132(8) 0.068(4) 0.128(7) -0.067(4) -0.037(6) 0.001(5)
C19 0.086(5) 0.062(4) 0.034(3) -0.016(3) -0.017(3) -0.003(3)
C20 0.063(4) 0.066(4) 0.047(3) -0.020(3) -0.018(3) 0.011(3)
C21 0.068(4) 0.090(5) 0.070(5) -0.020(4) -0.026(4) -0.017(4)
Mo1 0.02182(16) 0.03490(18) 0.03083(18) -0.01318(15) -0.00698(13) 0.00105(14)
Mo2 0.0498(2) 0.02023(16) 0.03001(19) -0.00553(15) -0.01334(17) 0.00424(16)
Mo3 0.0428(2) 0.02908(17) 0.0405(2) -0.01987(16) -0.00025(17) 0.00603(16)
Mo4 0.0444(2) 0.0555(3) 0.01833(18) -0.00591(19) 0.00049(17) 0.0156(2)
Mo5 0.02889(18) 0.0400(2) 0.03478(19) -0.01639(16) -0.01439(15) 0.00049(15)
Mo6 0.02141(16) 0.03030(17) 0.02841(18) -0.01058(15) -0.00865(13) 0.00614(13)
O1 0.0349(19) 0.048(2) 0.086(3) -0.034(2) 0.0189(19) -0.0147(16)
O2 0.052(2) 0.0272(16) 0.054(2) -0.0054(16) -0.0236(17) 0.0016(15)
O3 0.053(2) 0.069(2) 0.068(2) -0.0549(17) -0.0186(17) 0.0197(18)
O4 0.0420(19) 0.0486(19) 0.0253(16) -0.0149(14) -0.0004(13) 0.0032(15)
O5 0.105(3) 0.062(2) 0.051(2) -0.0356(18) -0.040(2) -0.001(2)
O6 0.049(2) 0.086(3) 0.034(2) 0.000(2) 0.0000(18) 0.042(2)
O7 0.105(3) 0.119(3) 0.074(2) -0.079(2) -0.0679(19) 0.083(2)
O8 0.095(3) 0.0324(17) 0.0265(17) -0.0143(14) 0.0011(19) -0.0024(19)
O9 0.091(3) 0.0250(15) 0.0236(16) -0.0091(13) -0.0028(18) -0.0083(17)
O10 0.113(3) 0.121(3) 0.084(2) -0.0867(19) -0.0806(19) 0.094(2)
O11 0.115(3) 0.135(3) 0.100(2) -0.101(2) -0.089(2) 0.097(2)
O12 0.079(3) 0.099(3) 0.048(2) -0.047(2) 0.023(2) -0.059(2)
O13 0.070(3) 0.103(3) 0.044(2) -0.045(2) 0.0113(19) -0.049(2)
O14 0.085(3) 0.087(3) 0.0275(18) -0.0301(18) 0.0143(18) -0.050(2)
O15 0.032(2) 0.050(3) 0.103(4) 0.031(3) 0.018(2) 0.0152(18)
O16 0.028(2) 0.045(2) 0.119(5) 0.032(3) 0.005(2) 0.0036(18)
O17 0.025(2) 0.048(3) 0.151(6) 0.028(3) 0.004(3) 0.0038(18)
O18 0.084(3) 0.0366(17) 0.0331(18) -0.0215(14) 0.0132(18) -0.0059(19)
O19 0.083(3) 0.068(3) 0.068(3) -0.035(2) -0.028(3) 0.012(3)
O20 0.059(3) 0.072(3) 0.063(3) -0.015(3) -0.018(2) 0.002(2)
O21 0.064(3) 0.069(3) 0.061(3) -0.020(3) -0.019(2) 0.008(2)
O22 0.070(3) 0.066(3) 0.060(3) -0.030(2) -0.016(2) 0.013(2)
O23 0.049(2) 0.050(2) 0.061(2) -0.0324(18) -0.0098(18) -0.0016(17)
O24 0.053(2) 0.0356(18) 0.085(3) -0.027(2) 0.001(2) -0.0090(17)
O25 0.080(3) 0.071(3) 0.067(3) -0.040(2) -0.005(2) -0.023(3)
P1 0.0203(6) 0.0195(6) 0.0156(6) -0.0075(5) -0.0026(5) 0.0035(5)

loop_
_atom_type_symbol
_atom_type_description
_atom_type_scat_dispersion_real
_atom_type_scat_dispersion_imag
_atom_type_scat_source
C C 0.0033 0.0016 'International Tables Vol C Tables 4.2.6.8 and 6.1.1.4'
H H 0.0000 0.0000 'International Tables Vol C Tables 4.2.6.8 and 6.1.1.4'
Mo Mo -1.6832 0.6857 'International Tables Vol C Tables 4.2.6.8 and 6.1.1.4'
N N 0.0061 0.0033 'International Tables Vol C Tables 4.2.6.8 and 6.1.1.4'
O O 0.0106 0.0060 'International Tables Vol C Tables 4.2.6.8 and 6.1.1.4'
P P 0.1023 0.0942 'International Tables Vol C Tables 4.2.6.8 and 6.1.1.4'

loop_
_geom_angle_atom_site_label_1
_geom_angle_atom_site_label_2
_geom_angle_atom_site_label_3
_geom_angle
_geom_angle_site_symmetry_1
_geom_angle_site_symmetry_3
C1 N1 C5 121.6(5) . .
C1 N1 H1 119.2 . .
C5 N1 H1 119.2 . .
C6 N2 C7 107.2(5) . .
C6 N2 H2 126.4 . .
C7 N2 H2 126.4 . .
C6 N3 C8 107.4(4) . .
C6 N3 H3 126.3 . .
C8 N3 H3 126.3 . .
C13 N4 C15 124.2(10) . .
C13 N4 C14 119.8(9) . .
C15 N4 C14 116.0(10) . .
C16 N5 C18 119.9(7) . .
C16 N5 C17 121.6(8) . .
C18 N5 C17 118.5(8) . .
C19 N6 C20 119.7(6) . .
C19 N6 C21 124.7(6) . .
C20 N6 C21 115.6(6) . .
N1 C1 C2 120.4(5) . .
N1 C1 H4 119.8 . .
C2 C1 H4 119.8 . .
C1 C2 C3 118.4(5) . .
C1 C2 H5 120.8 . .
C3 C2 H5 120.8 . .
C4 C3 C2 119.8(5) . .
C4 C3 H6 120.1 . .
C2 C3 H6 120.1 . .
C5 C4 C3 119.1(5) . .
C5 C4 C6 120.6(5) . .
C3 C4 C6 120.2(4) . .
C4 C5 N1 120.5(5) . .
C4 C5 H7 119.7 . .
N1 C5 H7 119.7 . .
N3 C6 N2 111.4(5) . .
N3 C6 C4 125.2(5) . .
N2 C6 C4 123.3(5) . .
N2 C7 C8 106.0(5) . .
N2 C7 C12 132.2(6) . .
C8 C7 C12 121.8(6) . .
N3 C8 C9 131.0(6) . .
N3 C8 C7 108.0(5) . .
C9 C8 C7 120.9(5) . .
C8 C9 C10 116.9(7) . .
C8 C9 H8 121.5 . .
C10 C9 H8 121.5 . .
C9 C10 C11 121.9(7) . .
C9 C10 H9 119.0 . .
C11 C10 H9 119.0 . .
C12 C11 C10 120.5(6) . .
C12 C11 H10 119.8 . .
C10 C11 H10 119.8 . .
C11 C12 C7 117.9(7) . .
C11 C12 H11 121.1 . .
C7 C12 H11 121.1 . .
O23 C13 N4 128.5(8) . .
O23 C13 H12 115.8 . .
N4 C13 H12 115.8 . .
N4 C14 H13 109.5 . .
N4 C14 H14 109.5 . .
H13 C14 H14 109.5 . .
N4 C14 H15 109.5 . .
H13 C14 H15 109.5 . .
H14 C14 H15 109.5 . .
N4 C15 H16 109.5 . .
N4 C15 H17 109.5 . .
H16 C15 H17 109.5 . .
N4 C15 H18 109.5 . .
H16 C15 H18 109.5 . .
H17 C15 H18 109.5 . .
O24 C16 N5 126.8(7) . .
O24 C16 H19 116.6 . .
N5 C16 H19 116.6 . .
N5 C17 H20 109.5 . .
N5 C17 H21 109.5 . .
H20 C17 H21 109.5 . .
N5 C17 H22 109.5 . .
H20 C17 H22 109.5 . .
H21 C17 H22 109.5 . .
N5 C18 H23 109.5 . .
N5 C18 H24 109.5 . .
H23 C18 H24 109.5 . .
N5 C18 H25 109.5 . .
H23 C18 H25 109.5 . .
H24 C18 H25 109.5 . .
O25 C19 N6 127.4(7) . .
O25 C19 H26 116.3 . .
N6 C19 H26 116.3 . .
N6 C20 H27 109.5 . .
N6 C20 H28 109.5 . .
H27 C20 H28 109.5 . .
N6 C20 H29 109.5 . .
H27 C20 H29 109.5 . .
H28 C20 H29 109.5 . .
N6 C21 H30 109.5 . .
N6 C21 H31 109.5 . .
H30 C21 H31 109.5 . .
N6 C21 H32 109.5 . .
H30 C21 H32 109.5 . .
H31 C21 H32 109.5 . .
O1 Mo1 O7 103.2(2) . .
O1 Mo1 O8 101.0(3) . .
O7 Mo1 O8 88.9(2) . .
O1 Mo1 O9 100.9(2) . .
O7 Mo1 O9 155.9(2) . .
O8 Mo1 O9 86.75(17) . .
O1 Mo1 O10 103.7(3) . .
O7 Mo1 O10 88.2(2) . .
O8 Mo1 O10 155.2(2) . .
O9 Mo1 O10 85.89(19) . .
O1 Mo1 O19 161.0(2) . .
O7 Mo1 O19 63.5(2) . .
O8 Mo1 O19 92.5(2) . .
O9 Mo1 O19 93.0(2) . .
O10 Mo1 O19 64.3(2) . .
O2 Mo2 O13 101.7(2) . .
O2 Mo2 O7 102.4(2) . .
O13 Mo2 O7 87.5(2) . .
O2 Mo2 O12 102.9(2) . .
O13 Mo2 O12 88.8(2) . .
O7 Mo2 O12 154.7(2) . .
O2 Mo2 O11 103.1(2) . .
O13 Mo2 O11 155.3(2) . .
O7 Mo2 O11 87.7(2) . .
O12 Mo2 O11 85.3(2) . .
O2 Mo2 O19 159.1(2) . .
O13 Mo2 O19 92.2(2) . .
O7 Mo2 O19 62.4(2) . .
O12 Mo2 O19 92.8(2) . .
O11 Mo2 O19 64.2(2) . .
O3 Mo3 O15 102.7(3) . .
O3 Mo3 O14 102.1(2) . .
O15 Mo3 O14 155.1(3) . .
O3 Mo3 O13 102.1(2) . .
O15 Mo3 O13 87.7(2) . .
O14 Mo3 O13 88.10(19) . .
O3 Mo3 O16 102.2(3) . .
O15 Mo3 O16 88.1(2) . .
O14 Mo3 O16 85.7(2) . .
O13 Mo3 O16 155.8(3) . .
O3 Mo3 O21 159.0(2) . .
O15 Mo3 O21 62.8(3) . .
O14 Mo3 O21 93.0(2) . .
O13 Mo3 O21 92.8(2) . .
O16 Mo3 O21 64.2(2) . .
O4 Mo4 O16 101.4(3) . .
O4 Mo4 O10 103.1(2) . 2_666
O16 Mo4 O10 87.8(3) . 2_666
O4 Mo4 O17 101.7(3) . .
O16 Mo4 O17 89.0(2) . .
O10 Mo4 O17 155.1(3) 2_666 .
O4 Mo4 O11 102.4(2) . 2_666
O16 Mo4 O11 156.2(3) . 2_666
O10 Mo4 O11 88.6(2) 2_666 2_666
O17 Mo4 O11 84.4(3) . 2_666
O4 Mo4 O21 157.3(2) . .
O16 Mo4 O21 64.7(2) . .
O10 Mo4 O21 94.4(2) 2_666 .
O17 Mo4 O21 62.1(3) . .
O11 Mo4 O21 92.2(2) 2_666 .
O5 Mo5 O8 102.7(2) . .
O5 Mo5 O15 101.7(3) . .
O8 Mo5 O15 88.0(2) . .
O5 Mo5 O18 101.9(2) . .
O8 Mo5 O18 87.86(18) . .
O15 Mo5 O18 156.4(3) . .
O5 Mo5 O17 102.1(3) . .
O8 Mo5 O17 155.1(3) . .
O15 Mo5 O17 88.3(2) . .
O18 Mo5 O17 85.8(2) . .
O5 Mo5 O21 158.2(3) . .
O8 Mo5 O21 93.4(2) . .
O15 Mo5 O21 63.8(3) . .
O18 Mo5 O21 93.2(2) . .
O17 Mo5 O21 63.0(3) . .
O6 Mo6 O9 101.4(2) . .
O6 Mo6 O12 101.8(2) . 2_666
O9 Mo6 O12 156.8(2) . 2_666
O6 Mo6 O18 100.9(3) . .
O9 Mo6 O18 88.96(17) . .
O12 Mo6 O18 86.4(2) 2_666 .
O6 Mo6 O14 101.8(3) . 2_666
O9 Mo6 O14 87.62(18) . 2_666
O12 Mo6 O14 88.0(2) 2_666 2_666
O18 Mo6 O14 157.3(2) . 2_666
O6 Mo6 O20 159.3(3) . 2_666
O9 Mo6 O20 93.7(2) . 2_666
O12 Mo6 O20 64.0(2) 2_666 2_666
O18 Mo6 O20 93.4(2) . 2_666
O14 Mo6 O20 64.4(2) 2_666 2_666
O6 Mo6 O22 161.1(3) . .
O9 Mo6 O22 65.8(2) . .
O12 Mo6 O22 91.6(2) 2_666 .
O18 Mo6 O22 66.3(2) . .
O14 Mo6 O22 91.9(2) 2_666 .
O20 Mo6 O22 39.6(2) 2_666 .
Mo2 O7 Mo1 140.2(3) . .
Mo5 O8 Mo1 140.1(3) . .
Mo6 O9 Mo1 138.3(3) . .
Mo4 O10 Mo1 140.1(3) 2_666 .
Mo4 O11 Mo2 139.5(3) 2_666 .
Mo2 O12 Mo6 140.5(3) . 2_666
Mo2 O13 Mo3 139.9(3) . .
Mo3 O14 Mo6 139.8(3) . 2_666
Mo3 O15 Mo5 139.8(4) . .
Mo4 O16 Mo3 139.0(3) . .
Mo4 O17 Mo5 140.1(4) . .
Mo6 O18 Mo5 137.7(3) . .
P1 O19 O22 53.1(3) . .
P1 O19 O20 53.1(3) . .
O22 O19 O20 90.2(4) . .
P1 O19 Mo1 126.6(3) . .
O22 O19 Mo1 73.6(3) . .
O20 O19 Mo1 136.4(4) . .
P1 O19 Mo2 123.4(3) . .
O22 O19 Mo2 135.6(4) . .
O20 O19 Mo2 70.3(3) . .
Mo1 O19 Mo2 93.3(2) . .
P1 O20 O22 54.8(3) . 2_666
P1 O20 O19 55.3(3) . .
O22 O20 O19 92.7(4) 2_666 .
P1 O20 Mo6 126.8(3) . 2_666
O22 O20 Mo6 72.0(3) 2_666 2_666
O19 O20 Mo6 134.9(4) . 2_666
P1 O21 O22 52.3(3) . .
P1 O21 Mo5 125.4(3) . .
O22 O21 Mo5 73.0(3) . .
P1 O21 Mo3 122.8(3) . .
O22 O21 Mo3 133.5(3) . .
Mo5 O21 Mo3 92.9(2) . .
P1 O21 Mo4 121.6(3) . .
O22 O21 Mo4 132.3(3) . .
Mo5 O21 Mo4 93.6(2) . .
Mo3 O21 Mo4 91.7(2) . .
P1 O22 O20 57.9(3) . 2_666
P1 O22 O19 58.4(3) . .
O20 O22 O19 96.1(4) 2_666 .
P1 O22 O21 57.9(3) . .
O20 O22 O21 94.8(4) 2_666 .
O19 O22 O21 93.0(4) . .
P1 O22 Mo6 126.3(3) . .
O20 O22 Mo6 68.4(3) 2_666 .
O19 O22 Mo6 132.7(4) . .
O21 O22 Mo6 131.3(3) . .
O22 P1 O22 179.999(1) . 2_666
O22 P1 O20 112.8(3) . .
O22 P1 O20 67.2(3) 2_666 .
O22 P1 O20 67.2(3) . 2_666
O22 P1 O20 112.8(3) 2_666 2_666
O20 P1 O20 179.998(1) . 2_666
O22 P1 O19 111.5(3) . 2_666
O22 P1 O19 68.5(3) 2_666 2_666
O20 P1 O19 108.4(3) . 2_666
O20 P1 O19 71.6(3) 2_666 2_666
O22 P1 O19 68.5(3) . .
O22 P1 O19 111.5(3) 2_666 .
O20 P1 O19 71.6(3) . .
O20 P1 O19 108.4(3) 2_666 .
O19 P1 O19 179.999(1) 2_666 .
O22 P1 O21 110.3(3) . 2_666
O22 P1 O21 69.7(3) 2_666 2_666
O20 P1 O21 107.9(3) . 2_666
O20 P1 O21 72.1(3) 2_666 2_666
O19 P1 O21 105.8(3) 2_666 2_666
O19 P1 O21 74.2(3) . 2_666
O22 P1 O21 69.7(3) . .
O22 P1 O21 110.3(3) 2_666 .
O20 P1 O21 72.1(3) . .
O20 P1 O21 107.9(3) 2_666 .
O19 P1 O21 74.2(3) 2_666 .
O19 P1 O21 105.8(3) . .
O21 P1 O21 180.0(4) 2_666 .

loop_
_geom_bond_atom_site_label_1
_geom_bond_atom_site_label_2
_geom_bond_distance
_geom_bond_site_symmetry_2
N1 C1 1.321(8) .
N1 C5 1.354(7) .
N1 H1 0.8800 .
N2 C6 1.343(6) .
N2 C7 1.387(7) .
N2 H2 0.8800 .
N3 C6 1.327(7) .
N3 C8 1.366(7) .
N3 H3 0.8800 .
N4 C13 1.298(9) .
N4 C15 1.415(12) .
N4 C14 1.457(15) .
N5 C16 1.318(7) .
N5 C18 1.400(12) .
N5 C17 1.442(12) .
N6 C19 1.316(9) .
N6 C20 1.460(8) .
N6 C21 1.500(10) .
C1 C2 1.366(8) .
C1 H4 0.9500 .
C2 C3 1.396(8) .
C2 H5 0.9500 .
C3 C4 1.375(8) .
C3 H6 0.9500 .
C4 C5 1.344(7) .
C4 C6 1.485(7) .
C5 H7 0.9500 .
C7 C8 1.400(8) .
C7 C12 1.401(8) .
C8 C9 1.389(9) .
C9 C10 1.395(9) .
C9 H8 0.9500 .
C10 C11 1.423(12) .
C10 H9 0.9500 .
C11 C12 1.364(11) .
C11 H10 0.9500 .
C12 H11 0.9500 .
C13 O23 1.197(8) .
C13 H12 0.9500 .
C14 H13 0.9800 .
C14 H14 0.9800 .
C14 H15 0.9800 .
C15 H16 0.9800 .
C15 H17 0.9800 .
C15 H18 0.9800 .
C16 O24 1.224(8) .
C16 H19 0.9500 .
C17 H20 0.9800 .
C17 H21 0.9800 .
C17 H22 0.9800 .
C18 H23 0.9800 .
C18 H24 0.9800 .
C18 H25 0.9800 .
C19 O25 1.164(10) .
C19 H26 0.9500 .
C20 H27 0.9800 .
C20 H28 0.9800 .
C20 H29 0.9800 .
C21 H30 0.9800 .
C21 H31 0.9800 .
C21 H32 0.9800 .
Mo1 O1 1.662(4) .
Mo1 O7 1.896(5) .
Mo1 O8 1.913(4) .
Mo1 O9 1.925(4) .
Mo1 O10 1.927(5) .
Mo1 O19 2.420(6) .
Mo2 O2 1.668(4) .
Mo2 O13 1.880(5) .
Mo2 O7 1.888(5) .
Mo2 O12 1.891(5) .
Mo2 O11 1.931(5) .
Mo2 O19 2.473(6) .
Mo3 O3 1.658(4) .
Mo3 O15 1.893(5) .
Mo3 O14 1.901(5) .
Mo3 O13 1.909(4) .
Mo3 O16 1.937(4) .
Mo3 O21 2.477(6) .
Mo4 O4 1.673(3) .
Mo4 O16 1.867(5) .
Mo4 O10 1.870(5) 2_666
Mo4 O17 1.890(5) .
Mo4 O11 1.916(5) 2_666
Mo4 O21 2.489(5) .
Mo5 O5 1.656(5) .
Mo5 O8 1.888(4) .
Mo5 O15 1.894(5) .
Mo5 O18 1.912(4) .
Mo5 O17 1.924(5) .
Mo5 O21 2.429(6) .
Mo6 O6 1.679(4) .
Mo6 O9 1.895(3) .
Mo6 O12 1.902(4) 2_666
Mo6 O18 1.905(4) .
Mo6 O14 1.910(5) 2_666
Mo6 O20 2.413(5) 2_666
Mo6 O22 2.467(6) .
O10 Mo4 1.870(5) 2_666
O11 Mo4 1.916(5) 2_666
O12 Mo6 1.901(4) 2_666
O14 Mo6 1.910(5) 2_666
O19 P1 1.563(6) .
O19 O22 1.707(8) .
O19 O20 1.805(9) .
O20 P1 1.520(6) .
O20 O22 1.655(9) 2_666
O20 Mo6 2.413(5) 2_666
O21 P1 1.571(7) .
O21 O22 1.739(8) .
O22 P1 1.467(6) .
O22 O20 1.655(9) 2_666
P1 O22 1.467(6) 2_666
P1 O20 1.520(6) 2_666
P1 O19 1.563(6) 2_666
P1 O21 1.571(7) 2_666

loop_
_geom_torsion_atom_site_label_1
_geom_torsion_atom_site_label_2
_geom_torsion_atom_site_label_3
_geom_torsion_atom_site_label_4
_geom_torsion
_geom_torsion_site_symmetry_1
_geom_torsion_site_symmetry_4
C5 N1 C1 C2 -3.2(8) . .
N1 C1 C2 C3 2.8(8) . .
C1 C2 C3 C4 -0.1(8) . .
C2 C3 C4 C5 -2.1(8) . .
C2 C3 C4 C6 177.7(5) . .
C3 C4 C5 N1 1.7(8) . .
C6 C4 C5 N1 -178.0(5) . .
C1 N1 C5 C4 0.9(8) . .
C8 N3 C6 N2 0.0(6) . .
C8 N3 C6 C4 176.3(5) . .
C7 N2 C6 N3 0.6(6) . .
C7 N2 C6 C4 -175.7(5) . .
C5 C4 C6 N3 8.7(8) . .
C3 C4 C6 N3 -171.0(5) . .
C5 C4 C6 N2 -175.5(5) . .
C3 C4 C6 N2 4.8(8) . .
C6 N2 C7 C8 -0.9(6) . .
C6 N2 C7 C12 -179.9(7) . .
C6 N3 C8 C9 177.6(6) . .
C6 N3 C8 C7 -0.6(6) . .
N2 C7 C8 N3 1.0(6) . .
C12 C7 C8 N3 -179.9(6) . .
N2 C7 C8 C9 -177.5(5) . .
C12 C7 C8 C9 1.6(9) . .
N3 C8 C9 C10 179.2(6) . .
C7 C8 C9 C10 -2.7(9) . .
C8 C9 C10 C11 2.2(10) . .
C9 C10 C11 C12 -0.4(12) . .
C10 C11 C12 C7 -0.9(11) . .
N2 C7 C12 C11 179.1(7) . .
C8 C7 C12 C11 0.3(10) . .
C15 N4 C13 O23 172.5(9) . .
C14 N4 C13 O23 -7.2(15) . .
C18 N5 C16 O24 1.6(11) . .
C17 N5 C16 O24 -178.9(7) . .
C20 N6 C19 O25 -4.4(13) . .
C21 N6 C19 O25 177.4(9) . .
O2 Mo2 O7 Mo1 156.0(4) . .
O13 Mo2 O7 Mo1 -102.6(4) . .
O12 Mo2 O7 Mo1 -20.9(8) . .
O11 Mo2 O7 Mo1 53.1(4) . .
O19 Mo2 O7 Mo1 -8.8(4) . .
O1 Mo1 O7 Mo2 -156.8(4) . .
O8 Mo1 O7 Mo2 102.2(4) . .
O9 Mo1 O7 Mo2 22.6(8) . .
O10 Mo1 O7 Mo2 -53.1(4) . .
O19 Mo1 O7 Mo2 8.9(4) . .
O5 Mo5 O8 Mo1 -157.3(4) . .
O15 Mo5 O8 Mo1 101.2(5) . .
O18 Mo5 O8 Mo1 -55.6(4) . .
O17 Mo5 O8 Mo1 19.8(8) . .
O21 Mo5 O8 Mo1 37.6(5) . .
O1 Mo1 O8 Mo5 156.0(4) . .
O7 Mo1 O8 Mo5 -100.8(5) . .
O9 Mo1 O8 Mo5 55.4(4) . .
O10 Mo1 O8 Mo5 -17.5(8) . .
O19 Mo1 O8 Mo5 -37.5(4) . .
O6 Mo6 O9 Mo1 155.1(4) . .
O12 Mo6 O9 Mo1 -24.2(7) 2_666 .
O18 Mo6 O9 Mo1 54.1(4) . .
O14 Mo6 O9 Mo1 -103.4(4) 2_666 .
O20 Mo6 O9 Mo1 -39.2(4) 2_666 .
O22 Mo6 O9 Mo1 -10.2(3) . .
O1 Mo1 O9 Mo6 -154.1(4) . .
O7 Mo1 O9 Mo6 26.5(7) . .
O8 Mo1 O9 Mo6 -53.6(4) . .
O10 Mo1 O9 Mo6 102.7(4) . .
O19 Mo1 O9 Mo6 38.8(4) . .
O1 Mo1 O10 Mo4 154.3(4) . 2_666
O7 Mo1 O10 Mo4 51.2(5) . 2_666
O8 Mo1 O10 Mo4 -32.3(7) . 2_666
O9 Mo1 O10 Mo4 -105.4(4) . 2_666
O19 Mo1 O10 Mo4 -10.0(4) . 2_666
O2 Mo2 O11 Mo4 -152.4(5) . 2_666
O13 Mo2 O11 Mo4 28.7(9) . 2_666
O7 Mo2 O11 Mo4 -50.2(5) . 2_666
O12 Mo2 O11 Mo4 105.4(5) . 2_666
O19 Mo2 O11 Mo4 10.0(4) . 2_666
O2 Mo2 O12 Mo6 152.0(5) . 2_666
O13 Mo2 O12 Mo6 50.3(5) . 2_666
O7 Mo2 O12 Mo6 -31.1(8) . 2_666
O11 Mo2 O12 Mo6 -105.7(5) . 2_666
O19 Mo2 O12 Mo6 -41.9(5) . 2_666
O2 Mo2 O13 Mo3 -153.7(5) . .
O7 Mo2 O13 Mo3 104.1(5) . .
O12 Mo2 O13 Mo3 -50.8(5) . .
O11 Mo2 O13 Mo3 25.1(9) . .
O19 Mo2 O13 Mo3 41.9(5) . .
O3 Mo3 O13 Mo2 153.4(5) . .
O15 Mo3 O13 Mo2 -104.0(5) . .
O14 Mo3 O13 Mo2 51.4(5) . .
O16 Mo3 O13 Mo2 -23.7(9) . .
O21 Mo3 O13 Mo2 -41.4(5) . .
O3 Mo3 O14 Mo6 -153.5(4) . 2_666
O15 Mo3 O14 Mo6 28.8(7) . 2_666
O13 Mo3 O14 Mo6 -51.5(4) . 2_666
O16 Mo3 O14 Mo6 105.0(4) . 2_666
O21 Mo3 O14 Mo6 41.2(4) . 2_666
O3 Mo3 O15 Mo5 -155.0(5) . .
O14 Mo3 O15 Mo5 22.7(8) . .
O13 Mo3 O15 Mo5 103.1(5) . .
O16 Mo3 O15 Mo5 -53.0(5) . .
O21 Mo3 O15 Mo5 8.8(4) . .
O5 Mo5 O15 Mo3 153.8(5) . .
O8 Mo5 O15 Mo3 -103.7(5) . .
O18 Mo5 O15 Mo3 -23.8(8) . .
O17 Mo5 O15 Mo3 51.7(6) . .
O21 Mo5 O15 Mo3 -8.8(4) . .
O4 Mo4 O16 Mo3 -153.2(6) . .
O10 Mo4 O16 Mo3 103.9(6) 2_666 .
O17 Mo4 O16 Mo3 -51.4(7) . .
O11 Mo4 O16 Mo3 22.4(11) 2_666 .
O21 Mo4 O16 Mo3 7.9(5) . .
O3 Mo3 O16 Mo4 155.1(6) . .
O15 Mo3 O16 Mo4 52.5(7) . .
O14 Mo3 O16 Mo4 -103.4(7) . .
O13 Mo3 O16 Mo4 -27.7(11) . .
O21 Mo3 O16 Mo4 -8.0(5) . .
O4 Mo4 O17 Mo5 150.8(7) . .
O16 Mo4 O17 Mo5 49.4(7) . .
O10 Mo4 O17 Mo5 -33.3(11) 2_666 .
O11 Mo4 O17 Mo5 -107.7(7) 2_666 .
O21 Mo4 O17 Mo5 -12.2(6) . .
O5 Mo5 O17 Mo4 -150.6(7) . .
O8 Mo5 O17 Mo4 32.4(11) . .
O15 Mo5 O17 Mo4 -48.9(7) . .
O18 Mo5 O17 Mo4 108.2(7) . .
O21 Mo5 O17 Mo4 12.4(6) . .
O6 Mo6 O18 Mo5 -154.4(4) . .
O9 Mo6 O18 Mo5 -53.0(4) . .
O12 Mo6 O18 Mo5 104.3(4) 2_666 .
O14 Mo6 O18 Mo5 28.4(7) 2_666 .
O20 Mo6 O18 Mo5 40.6(4) 2_666 .
O22 Mo6 O18 Mo5 11.0(3) . .
O5 Mo5 O18 Mo6 155.1(4) . .
O8 Mo5 O18 Mo6 52.5(4) . .
O15 Mo5 O18 Mo6 -27.4(7) . .
O17 Mo5 O18 Mo6 -103.4(4) . .
O21 Mo5 O18 Mo6 -40.8(4) . .
O1 Mo1 O19 P1 -179.5(6) . .
O7 Mo1 O19 P1 132.5(5) . .
O8 Mo1 O19 P1 45.0(4) . .
O9 Mo1 O19 P1 -41.9(4) . .
O10 Mo1 O19 P1 -125.9(5) . .
O1 Mo1 O19 O22 -179.6(6) . .
O7 Mo1 O19 O22 132.5(4) . .
O8 Mo1 O19 O22 44.9(3) . .
O9 Mo1 O19 O22 -41.9(3) . .
O10 Mo1 O19 O22 -125.9(4) . .
O1 Mo1 O19 O20 108.2(8) . .
O7 Mo1 O19 O20 60.3(5) . .
O8 Mo1 O19 O20 -27.3(5) . .
O9 Mo1 O19 O20 -114.2(5) . .
O10 Mo1 O19 O20 161.9(5) . .
O1 Mo1 O19 Mo2 43.6(8) . .
O7 Mo1 O19 Mo2 -4.34(19) . .
O8 Mo1 O19 Mo2 -91.9(2) . .
O9 Mo1 O19 Mo2 -178.76(19) . .
O10 Mo1 O19 Mo2 97.3(2) . .
O2 Mo2 O19 P1 179.3(5) . .
O13 Mo2 O19 P1 -48.6(4) . .
O7 Mo2 O19 P1 -134.6(5) . .
O12 Mo2 O19 P1 40.3(4) . .
O11 Mo2 O19 P1 123.7(5) . .
O2 Mo2 O19 O22 -111.5(7) . .
O13 Mo2 O19 O22 20.6(5) . .
O7 Mo2 O19 O22 -65.4(5) . .
O12 Mo2 O19 O22 109.5(5) . .
O11 Mo2 O19 O22 -167.1(6) . .
O2 Mo2 O19 O20 179.7(6) . .
O13 Mo2 O19 O20 -48.2(3) . .
O7 Mo2 O19 O20 -134.2(4) . .
O12 Mo2 O19 O20 40.7(3) . .
O11 Mo2 O19 O20 124.1(4) . .
O2 Mo2 O19 Mo1 -41.7(7) . .
O13 Mo2 O19 Mo1 90.4(2) . .
O7 Mo2 O19 Mo1 4.40(19) . .
O12 Mo2 O19 Mo1 179.2(2) . .
O11 Mo2 O19 Mo1 -97.4(3) . .
O22 O19 O20 P1 41.1(3) . .
Mo1 O19 O20 P1 107.1(5) . .
Mo2 O19 O20 P1 -179.6(3) . .
P1 O19 O20 O22 42.8(3) . 2_666
O22 O19 O20 O22 83.9(4) . 2_666
Mo1 O19 O20 O22 149.9(4) . 2_666
Mo2 O19 O20 O22 -136.8(3) . 2_666
P1 O19 O20 Mo6 109.8(5) . 2_666
O22 O19 O20 Mo6 150.9(4) . 2_666
Mo1 O19 O20 Mo6 -143.1(4) . 2_666
Mo2 O19 O20 Mo6 -69.8(4) . 2_666
O5 Mo5 O21 P1 177.9(4) . .
O8 Mo5 O21 P1 -44.1(4) . .
O15 Mo5 O21 P1 -130.2(4) . .
O18 Mo5 O21 P1 43.9(4) . .
O17 Mo5 O21 P1 127.6(5) . .
O5 Mo5 O21 O22 177.7(5) . .
O8 Mo5 O21 O22 -44.4(3) . .
O15 Mo5 O21 O22 -130.5(3) . .
O18 Mo5 O21 O22 43.6(3) . .
O17 Mo5 O21 O22 127.3(4) . .
O5 Mo5 O21 Mo3 -47.5(6) . .
O8 Mo5 O21 Mo3 90.38(19) . .
O15 Mo5 O21 Mo3 4.36(19) . .
O18 Mo5 O21 Mo3 178.43(16) . .
O17 Mo5 O21 Mo3 -97.9(3) . .
O5 Mo5 O21 Mo4 44.4(6) . .
O8 Mo5 O21 Mo4 -177.7(2) . .
O15 Mo5 O21 Mo4 96.3(3) . .
O18 Mo5 O21 Mo4 -89.7(2) . .
O17 Mo5 O21 Mo4 -6.0(3) . .
O3 Mo3 O21 P1 -178.6(4) . .
O15 Mo3 O21 P1 131.9(4) . .
O14 Mo3 O21 P1 -42.3(3) . .
O13 Mo3 O21 P1 45.9(3) . .
O16 Mo3 O21 P1 -126.1(4) . .
O3 Mo3 O21 O22 114.5(6) . .
O15 Mo3 O21 O22 64.9(5) . .
O14 Mo3 O21 O22 -109.3(5) . .
O13 Mo3 O21 O22 -21.1(5) . .
O16 Mo3 O21 O22 166.9(6) . .
O3 Mo3 O21 Mo5 45.2(6) . .
O15 Mo3 O21 Mo5 -4.4(2) . .
O14 Mo3 O21 Mo5 -178.58(17) . .
O13 Mo3 O21 Mo5 -90.3(2) . .
O16 Mo3 O21 Mo5 97.6(3) . .
O3 Mo3 O21 Mo4 -48.5(6) . .
O15 Mo3 O21 Mo4 -98.1(2) . .
O14 Mo3 O21 Mo4 87.70(19) . .
O13 Mo3 O21 Mo4 175.9(2) . .
O16 Mo3 O21 Mo4 3.9(2) . .
O4 Mo4 O21 P1 -177.7(4) . .
O16 Mo4 O21 P1 126.8(4) . .
O10 Mo4 O21 P1 41.3(4) 2_666 .
O17 Mo4 O21 P1 -129.9(5) . .
O11 Mo4 O21 P1 -47.4(4) 2_666 .
O4 Mo4 O21 O22 -111.9(6) . .
O16 Mo4 O21 O22 -167.4(6) . .
O10 Mo4 O21 O22 107.1(5) 2_666 .
O17 Mo4 O21 O22 -64.1(5) . .
O11 Mo4 O21 O22 18.4(5) 2_666 .
O4 Mo4 O21 Mo5 -41.6(6) . .
O16 Mo4 O21 Mo5 -97.1(3) . .
O10 Mo4 O21 Mo5 177.4(2) 2_666 .
O17 Mo4 O21 Mo5 6.2(3) . .
O11 Mo4 O21 Mo5 88.7(2) 2_666 .
O4 Mo4 O21 Mo3 51.4(5) . .
O16 Mo4 O21 Mo3 -4.1(3) . .
O10 Mo4 O21 Mo3 -89.5(2) 2_666 .
O17 Mo4 O21 Mo3 99.2(3) . .
O11 Mo4 O21 Mo3 -178.2(2) 2_666 .
O20 O19 O22 P1 -41.1(3) . .
Mo1 O19 O22 P1 180.0(3) . .
Mo2 O19 O22 P1 -102.5(5) . .
P1 O19 O22 O20 -46.1(3) . 2_666
O20 O19 O22 O20 -87.3(5) . 2_666
Mo1 O19 O22 O20 133.8(3) . 2_666
Mo2 O19 O22 O20 -148.6(5) . 2_666
P1 O19 O22 O21 49.0(3) . .
O20 O19 O22 O21 7.9(4) . .
Mo1 O19 O22 O21 -131.0(3) . .
Mo2 O19 O22 O21 -53.5(6) . .
P1 O19 O22 Mo6 -112.3(5) . .
O20 O19 O22 Mo6 -153.4(4) . .
Mo1 O19 O22 Mo6 67.7(4) . .
Mo2 O19 O22 Mo6 145.3(4) . .
Mo5 O21 O22 P1 179.7(3) . .
Mo3 O21 O22 P1 102.1(5) . .
Mo4 O21 O22 P1 -101.1(5) . .
P1 O21 O22 O20 47.0(3) . 2_666
Mo5 O21 O22 O20 -133.3(3) . 2_666
Mo3 O21 O22 O20 149.2(4) . 2_666
Mo4 O21 O22 O20 -54.1(6) . 2_666
P1 O21 O22 O19 -49.4(3) . .
Mo5 O21 O22 O19 130.3(3) . .
Mo3 O21 O22 O19 52.8(6) . .
Mo4 O21 O22 O19 -150.5(4) . .
P1 O21 O22 Mo6 112.3(5) . .
Mo5 O21 O22 Mo6 -67.9(4) . .
Mo3 O21 O22 Mo6 -145.5(3) . .
Mo4 O21 O22 Mo6 11.2(8) . .
O6 Mo6 O22 P1 178.9(5) . .
O9 Mo6 O22 P1 -130.9(4) . .
O12 Mo6 O22 P1 43.6(4) 2_666 .
O18 Mo6 O22 P1 129.0(4) . .
O14 Mo6 O22 P1 -44.4(4) 2_666 .
O20 Mo6 O22 P1 -0.2(3) 2_666 .
O6 Mo6 O22 O20 179.1(5) . 2_666
O9 Mo6 O22 O20 -130.6(3) . 2_666
O12 Mo6 O22 O20 43.9(3) 2_666 2_666
O18 Mo6 O22 O20 129.2(3) . 2_666
O14 Mo6 O22 O20 -44.1(3) 2_666 2_666
O6 Mo6 O22 O19 -103.0(8) . .
O9 Mo6 O22 O19 -52.7(5) . .
O12 Mo6 O22 O19 121.8(5) 2_666 .
O18 Mo6 O22 O19 -152.9(5) . .
O14 Mo6 O22 O19 33.8(5) 2_666 .
O20 Mo6 O22 O19 77.9(6) 2_666 .
O6 Mo6 O22 O21 102.3(7) . .
O9 Mo6 O22 O21 152.5(6) . .
O12 Mo6 O22 O21 -33.0(5) 2_666 .
O18 Mo6 O22 O21 52.4(5) . .
O14 Mo6 O22 O21 -121.0(5) 2_666 .
O20 Mo6 O22 O21 -76.9(5) 2_666 .
O20 O22 P1 O22 75(49) 2_666 2_666
O19 O22 P1 O22 -47(49) . 2_666
O21 O22 P1 O22 -164(49) . 2_666
Mo6 O22 P1 O22 75(49) . 2_666
O20 O22 P1 O20 179.999(2) 2_666 .
O19 O22 P1 O20 57.8(4) . .
O21 O22 P1 O20 -59.4(4) . .
Mo6 O22 P1 O20 -179.8(3) . .
O19 O22 P1 O20 -122.2(4) . 2_666
O21 O22 P1 O20 120.6(4) . 2_666
Mo6 O22 P1 O20 0.2(3) . 2_666
O20 O22 P1 O19 -57.8(4) 2_666 2_666
O19 O22 P1 O19 180.0 . 2_666
O21 O22 P1 O19 62.8(4) . 2_666
Mo6 O22 P1 O19 -57.6(5) . 2_666
O20 O22 P1 O19 122.2(4) 2_666 .
O21 O22 P1 O19 -117.2(4) . .
Mo6 O22 P1 O19 122.4(5) . .
O20 O22 P1 O21 59.4(4) 2_666 2_666
O19 O22 P1 O21 -62.8(4) . 2_666
O21 O22 P1 O21 180.000(1) . 2_666
Mo6 O22 P1 O21 59.6(4) . 2_666
O20 O22 P1 O21 -120.6(4) 2_666 .
O19 O22 P1 O21 117.2(4) . .
Mo6 O22 P1 O21 -120.4(4) . .
O22 O20 P1 O22 180.0 2_666 .
O19 O20 P1 O22 -56.1(4) . .
Mo6 O20 P1 O22 -179.7(3) 2_666 .
O19 O20 P1 O22 123.9(4) . 2_666
Mo6 O20 P1 O22 0.3(3) 2_666 2_666
O22 O20 P1 O20 -25(11) 2_666 2_666
O19 O20 P1 O20 99(11) . 2_666
Mo6 O20 P1 O20 -25(11) 2_666 2_666
O22 O20 P1 O19 56.1(4) 2_666 2_666
O19 O20 P1 O19 180.001(1) . 2_666
Mo6 O20 P1 O19 56.3(5) 2_666 2_666
O22 O20 P1 O19 -123.9(4) 2_666 .
Mo6 O20 P1 O19 -123.7(5) 2_666 .
O22 O20 P1 O21 -58.0(3) 2_666 2_666
O19 O20 P1 O21 65.9(3) . 2_666
Mo6 O20 P1 O21 -57.7(4) 2_666 2_666
O22 O20 P1 O21 122.0(3) 2_666 .
O19 O20 P1 O21 -114.1(3) . .
Mo6 O20 P1 O21 122.3(4) 2_666 .
O20 O19 P1 O22 124.7(4) . .
Mo1 O19 P1 O22 0.0(4) . .
Mo2 O19 P1 O22 125.2(5) . .
O22 O19 P1 O22 179.999(1) . 2_666
O20 O19 P1 O22 -55.3(4) . 2_666
Mo1 O19 P1 O22 180.0(4) . 2_666
Mo2 O19 P1 O22 -54.8(5) . 2_666
O22 O19 P1 O20 -124.7(4) . .
Mo1 O19 P1 O20 -124.7(5) . .
Mo2 O19 P1 O20 0.5(4) . .
O22 O19 P1 O20 55.3(4) . 2_666
O20 O19 P1 O20 180.0 . 2_666
Mo1 O19 P1 O20 55.3(5) . 2_666
Mo2 O19 P1 O20 -179.5(4) . 2_666
O22 O19 P1 O19 24(37) . 2_666
O20 O19 P1 O19 149(37) . 2_666
Mo1 O19 P1 O19 24(37) . 2_666
Mo2 O19 P1 O19 149(37) . 2_666
O22 O19 P1 O21 119.9(4) . 2_666
O20 O19 P1 O21 -115.4(4) . 2_666
Mo1 O19 P1 O21 119.8(5) . 2_666
Mo2 O19 P1 O21 -115.0(4) . 2_666
O22 O19 P1 O21 -60.1(4) . .
O20 O19 P1 O21 64.6(4) . .
Mo1 O19 P1 O21 -60.2(5) . .
Mo2 O19 P1 O21 65.0(4) . .
Mo5 O21 P1 O22 -0.3(3) . .
Mo3 O21 P1 O22 -122.5(4) . .
Mo4 O21 P1 O22 121.5(4) . .
O22 O21 P1 O22 180.000(2) . 2_666
Mo5 O21 P1 O22 179.7(3) . 2_666
Mo3 O21 P1 O22 57.5(4) . 2_666
Mo4 O21 P1 O22 -58.5(4) . 2_666
O22 O21 P1 O20 123.5(3) . .
Mo5 O21 P1 O20 123.2(4) . .
Mo3 O21 P1 O20 1.0(3) . .
Mo4 O21 P1 O20 -114.9(4) . .
O22 O21 P1 O20 -56.5(3) . 2_666
Mo5 O21 P1 O20 -56.8(4) . 2_666
Mo3 O21 P1 O20 -179.0(3) . 2_666
Mo4 O21 P1 O20 65.1(4) . 2_666
O22 O21 P1 O19 -120.7(3) . 2_666
Mo5 O21 P1 O19 -121.0(4) . 2_666
Mo3 O21 P1 O19 116.8(4) . 2_666
Mo4 O21 P1 O19 0.9(3) . 2_666
O22 O21 P1 O19 59.3(3) . .
Mo5 O21 P1 O19 59.0(4) . .
Mo3 O21 P1 O19 -63.2(4) . .
Mo4 O21 P1 O19 -179.1(3) . .
O22 O21 P1 O21 -13(45) . 2_666
Mo5 O21 P1 O21 -13(45) . 2_666
Mo3 O21 P1 O21 -135(45) . 2_666
Mo4 O21 P1 O21 109(45) . 2_666
